data_4316937
loop_
_publ_author_name
'Yuji Miura'
'Fumiko Shimizu'
'Tomoyuki Mochida'

_publ_section_title
;
 Preparation, Properties, and Crystal Structures of Organometallic Ionic
 Liquids Comprising 1-Ferrocenyl-3-alkylimidazolium-Based Salts of
 Bis(trifluoromethanesulfonyl)amide and Hexafluorophosphate
;
_journal_name_full 'Inorganic Chemistry'
_journal_page_first 10032
_journal_page_last 10040
_journal_paper_doi 10.1021/ic1013363
_journal_volume 49
_journal_year 2010
_chemical_formula_moiety 'C14 H15 Fe N2, F6 P'
_chemical_formula_sum 'C14 H15 F6 Fe N2 P'
_chemical_formula_weight 412.10
_chemical_name_systematic
; 
 ? 
;
_space_group_IT_number 14
_symmetry_cell_setting monoclinic
_symmetry_space_group_name_Hall '-P 2yn'
_symmetry_space_group_name_H-M 'P 1 21/n 1'
_atom_sites_solution_hydrogens geom
_atom_sites_solution_primary direct
_atom_sites_solution_secondary difmap
_audit_creation_method SHELXL-97
_cell_angle_alpha 90.00
_cell_angle_beta 101.454(2)
_cell_angle_gamma 90.00
_cell_formula_units_Z 4
_cell_length_a 10.0122(14)
_cell_length_b 7.8662(11)
_cell_length_c 19.688(3)
_cell_measurement_reflns_used 5809
_cell_measurement_temperature 100
_cell_measurement_theta_max 28.47
_cell_measurement_theta_min 2.51
_cell_volume 1519.7(4)
_computing_cell_refinement 'APEX2 (Bruker AXS, 2006)'
_computing_data_collection 'APEX2 (Bruker AXS, 2006)'
_computing_data_reduction 'SAINT (Bruker AXS, 2004)'
_computing_molecular_graphics 'XSHEL (Bruker AXS,2002)'
_computing_publication_material 'XCIF (Bruker AXS, 2001)'
_computing_structure_refinement 'SHELXL-97 (Sheldrick, 1997)'
_computing_structure_solution 'SHELXS-97 (Sheldrick, 1997)'
_diffrn_ambient_temperature 100
_diffrn_detector_area_resol_mean 8.333
_diffrn_measured_fraction_theta_full 0.998
_diffrn_measured_fraction_theta_max 0.998
_diffrn_measurement_device_type 'Bruker APEXII CCD area detector'
_diffrn_measurement_method 'phi and omega scans'
_diffrn_radiation_monochromator 'Bruker Helios multilayer confocal mirror'
_diffrn_radiation_source 'Bruker TXS fine-focus rotating anode'
_diffrn_radiation_type MoK\a
_diffrn_radiation_wavelength 0.71073
_diffrn_reflns_av_R_equivalents 0.0150
_diffrn_reflns_av_sigmaI/netI 0.0176
_diffrn_reflns_limit_h_max 11
_diffrn_reflns_limit_h_min -11
_diffrn_reflns_limit_k_max 9
_diffrn_reflns_limit_k_min -7
_diffrn_reflns_limit_l_max 23
_diffrn_reflns_limit_l_min -23
_diffrn_reflns_number 7019
_diffrn_reflns_theta_full 25.03
_diffrn_reflns_theta_max 25.03
_diffrn_reflns_theta_min 2.11
_exptl_absorpt_coefficient_mu 1.163
_exptl_absorpt_correction_T_max 0.9484
_exptl_absorpt_correction_T_min 0.7180
_exptl_absorpt_correction_type empirical
_exptl_absorpt_process_details
;
SADABS Sheldrick 1996
;
_exptl_crystal_colour yellow
_exptl_crystal_density_diffrn 1.801
_exptl_crystal_density_method 'not measured'
_exptl_crystal_description prism
_exptl_crystal_F_000 832
_exptl_crystal_size_max 0.31
_exptl_crystal_size_mid 0.06
_exptl_crystal_size_min 0.05
_refine_diff_density_max 0.334
_refine_diff_density_min -0.299
_refine_diff_density_rms 0.059
_refine_ls_extinction_method none
_refine_ls_goodness_of_fit_ref 1.068
_refine_ls_hydrogen_treatment constr
_refine_ls_matrix_type full
_refine_ls_number_parameters 218
_refine_ls_number_reflns 2675
_refine_ls_number_restraints 0
_refine_ls_restrained_S_all 1.068
_refine_ls_R_factor_all 0.0223
_refine_ls_R_factor_gt 0.0210
_refine_ls_shift/su_max 0.001
_refine_ls_shift/su_mean 0.000
_refine_ls_structure_factor_coef Fsqd
_refine_ls_weighting_details 'calc w=1/[\s^2^(Fo^2^)+(0.0224P)^2^+1.1557P] where P=(Fo^2^+2Fc^2^)/3'
_refine_ls_weighting_scheme calc
_refine_ls_wR_factor_gt 0.0526
_refine_ls_wR_factor_ref 0.0536
_reflns_number_gt 2543
_reflns_number_total 2675
_reflns_threshold_expression >2sigma(I)
_cod_data_source_file ic1013363_si_002_1.cif
_cod_data_source_block 1-PF6
_cod_depositor_comments
;
The following automatic conversions were performed:

'_symmetry_cell_setting' value 'Monoclinic' changed to 'monoclinic'
according to the built-in table from CIF Core dictionary named
'cif_core.dic' version 2.4.1 from 2010-06-29.

Automatic conversion script
Id: cif_fix_values 1646 2011-03-28 12:23:43Z adriana 
;
_cod_original_sg_symbol_H-M 'P 21/n'
_cod_database_code 4316937

loop_
_symmetry_equiv_pos_as_xyz
'x, y, z'
'-x+1/2, y+1/2, -z+1/2'
'-x, -y, -z'
'x-1/2, -y-1/2, z-1/2'

loop_
_atom_site_label
_atom_site_type_symbol
_atom_site_fract_x
_atom_site_fract_y
_atom_site_fract_z
_atom_site_U_iso_or_equiv
_atom_site_adp_type
_atom_site_occupancy
_atom_site_symmetry_multiplicity
_atom_site_calc_flag
_atom_site_refinement_flags
_atom_site_disorder_assembly
_atom_site_disorder_group
F3 F 0.65670(11) 0.39402(14) 0.54800(6) 0.0338(3) Uani 1 1 d . . .
F6 F 0.75789(12) 0.14556(13) 0.44015(6) 0.0310(3) Uani 1 1 d . . .
F2 F 0.59805(11) 0.35370(13) 0.43215(6) 0.0301(3) Uani 1 1 d . . .
P1 P 0.70728(4) 0.27073(5) 0.49356(2) 0.01582(11) Uani 1 1 d . . .
Fe1 Fe 1.00593(2) 0.34493(3) 0.239871(11) 0.01210(8) Uani 1 1 d . . .
F4 F 0.59692(10) 0.13274(13) 0.50570(5) 0.0225(2) Uani 1 1 d . . .
F5 F 0.81650(10) 0.18716(13) 0.55592(5) 0.0255(2) Uani 1 1 d . . .
F7 F 0.81810(11) 0.40730(13) 0.48176(7) 0.0360(3) Uani 1 1 d . . .
C14 C 0.75486(17) 0.2770(2) -0.06430(8) 0.0180(3) Uani 1 1 d . . .
H14A H 0.7447 0.3944 -0.0812 0.027 Uiso 1 1 calc R . .
H14B H 0.6874 0.2047 -0.0938 0.027 Uiso 1 1 calc R . .
H14C H 0.8468 0.2362 -0.0657 0.027 Uiso 1 1 calc R . .
C1 C 0.84182(16) 0.2183(2) 0.18809(8) 0.0145(3) Uani 1 1 d . . .
C5 C 0.95083(16) 0.1019(2) 0.20902(8) 0.0162(3) Uani 1 1 d . . .
H5 H 0.9919 0.0316 0.1797 0.019 Uiso 1 1 calc R . .
C6 C 1.05327(17) 0.5238(2) 0.17317(9) 0.0193(4) Uani 1 1 d . . .
H6 H 1.0056 0.5439 0.1271 0.023 Uiso 1 1 calc R . .
C2 C 0.80879(16) 0.2991(2) 0.24726(8) 0.0176(3) Uani 1 1 d . . .
H2 H 0.7400 0.3823 0.2475 0.021 Uiso 1 1 calc R . .
C11 C 0.82980(16) 0.24578(19) 0.06275(8) 0.0140(3) Uani 1 1 d . . .
H11 H 0.9240 0.2304 0.0630 0.017 Uiso 1 1 calc R . .
C13 C 0.63400(16) 0.2717(2) 0.09672(8) 0.0173(3) Uani 1 1 d . . .
H13 H 0.5681 0.2773 0.1254 0.021 Uiso 1 1 calc R . .
C3 C 0.89881(17) 0.2312(2) 0.30605(9) 0.0197(4) Uani 1 1 d . . .
H3 H 0.9003 0.2607 0.3530 0.024 Uiso 1 1 calc R . .
C10 C 1.16427(16) 0.4095(2) 0.19350(9) 0.0184(3) Uani 1 1 d . . .
H10 H 1.2038 0.3398 0.1634 0.022 Uiso 1 1 calc R . .
C9 C 1.20555(16) 0.4181(2) 0.26675(9) 0.0186(3) Uani 1 1 d . . .
H9 H 1.2775 0.3548 0.2941 0.022 Uiso 1 1 calc R . .
C12 C 0.61039(16) 0.2873(2) 0.02712(8) 0.0172(3) Uani 1 1 d . . .
H12 H 0.5246 0.3063 -0.0025 0.021 Uiso 1 1 calc R . .
C8 C 1.12072(17) 0.5374(2) 0.29195(9) 0.0199(4) Uani 1 1 d . . .
H8 H 1.1259 0.5682 0.3391 0.024 Uiso 1 1 calc R . .
C4 C 0.98635(17) 0.1113(2) 0.28265(9) 0.0188(3) Uani 1 1 d . . .
H4 H 1.0566 0.0482 0.3114 0.023 Uiso 1 1 calc R . .
C7 C 1.02651(17) 0.6026(2) 0.23402(9) 0.0208(4) Uani 1 1 d . . .
H7 H 0.9576 0.6847 0.2357 0.025 Uiso 1 1 calc R . .
N1 N 0.77239(13) 0.24602(17) 0.11835(7) 0.0138(3) Uani 1 1 d . . .
N2 N 0.73345(13) 0.27056(16) 0.00717(6) 0.0137(3) Uani 1 1 d . . .

loop_
_atom_site_aniso_label
_atom_site_aniso_U_11
_atom_site_aniso_U_22
_atom_site_aniso_U_33
_atom_site_aniso_U_23
_atom_site_aniso_U_13
_atom_site_aniso_U_12
F3 0.0325(6) 0.0289(6) 0.0409(7) -0.0173(5) 0.0092(5) 0.0041(5)
F6 0.0459(7) 0.0237(6) 0.0295(6) 0.0012(5) 0.0224(5) 0.0080(5)
F2 0.0287(6) 0.0267(6) 0.0327(6) 0.0116(5) 0.0013(5) 0.0040(4)
P1 0.0148(2) 0.0123(2) 0.0216(2) 0.00053(17) 0.00636(17) -0.00004(16)
Fe1 0.01177(13) 0.01326(13) 0.01164(12) 0.00045(9) 0.00322(9) -0.00122(8)
F4 0.0173(5) 0.0213(5) 0.0293(5) 0.0042(4) 0.0054(4) -0.0052(4)
F5 0.0173(5) 0.0285(6) 0.0292(6) 0.0045(5) 0.0011(4) -0.0006(4)
F7 0.0216(5) 0.0181(6) 0.0698(8) 0.0135(5) 0.0131(5) -0.0024(4)
C14 0.0236(9) 0.0181(8) 0.0124(8) -0.0002(7) 0.0037(7) -0.0014(7)
C1 0.0132(8) 0.0161(8) 0.0145(8) 0.0009(6) 0.0037(6) -0.0038(6)
C5 0.0168(8) 0.0130(8) 0.0183(8) 0.0006(6) 0.0027(6) -0.0026(6)
C6 0.0194(8) 0.0200(9) 0.0177(8) 0.0058(7) 0.0018(7) -0.0065(7)
C2 0.0141(8) 0.0220(9) 0.0181(8) -0.0009(7) 0.0067(6) -0.0030(7)
C11 0.0132(8) 0.0131(8) 0.0160(8) -0.0003(6) 0.0036(6) -0.0007(6)
C13 0.0131(8) 0.0188(8) 0.0205(8) -0.0011(7) 0.0044(6) 0.0003(6)
C3 0.0197(8) 0.0261(9) 0.0143(8) 0.0015(7) 0.0059(7) -0.0078(7)
C10 0.0168(8) 0.0207(9) 0.0199(8) 0.0018(7) 0.0086(7) -0.0049(7)
C9 0.0125(8) 0.0208(9) 0.0216(8) 0.0036(7) 0.0016(6) -0.0043(7)
C12 0.0130(8) 0.0181(8) 0.0195(8) -0.0007(7) 0.0009(6) 0.0000(6)
C8 0.0224(9) 0.0187(9) 0.0187(8) -0.0028(7) 0.0042(7) -0.0079(7)
C4 0.0206(8) 0.0166(8) 0.0180(8) 0.0052(7) 0.0008(7) -0.0042(7)
C7 0.0207(9) 0.0126(8) 0.0295(9) 0.0006(7) 0.0062(7) -0.0018(7)
N1 0.0126(6) 0.0151(7) 0.0137(7) -0.0001(5) 0.0026(5) -0.0013(5)
N2 0.0160(7) 0.0121(7) 0.0126(7) -0.0006(5) 0.0020(5) -0.0013(5)

loop_
_atom_type_symbol
_atom_type_description
_atom_type_scat_dispersion_real
_atom_type_scat_dispersion_imag
_atom_type_scat_source
C C 0.0033 0.0016 'International Tables Vol C Tables 4.2.6.8 and 6.1.1.4'
H H 0.0000 0.0000 'International Tables Vol C Tables 4.2.6.8 and 6.1.1.4'
N N 0.0061 0.0033 'International Tables Vol C Tables 4.2.6.8 and 6.1.1.4'
F F 0.0171 0.0103 'International Tables Vol C Tables 4.2.6.8 and 6.1.1.4'
P P 0.1023 0.0942 'International Tables Vol C Tables 4.2.6.8 and 6.1.1.4'
Fe Fe 0.3463 0.8444 'International Tables Vol C Tables 4.2.6.8 and 6.1.1.4'

loop_
_geom_angle_atom_site_label_1
_geom_angle_atom_site_label_2
_geom_angle_atom_site_label_3
_geom_angle
_geom_angle_site_symmetry_1
_geom_angle_site_symmetry_3
_geom_angle_publ_flag
F7 P1 F6 89.92(6) . . ?
F7 P1 F2 90.35(6) . . ?
F6 P1 F2 90.72(6) . . ?
F7 P1 F4 179.57(7) . . ?
F6 P1 F4 89.94(6) . . ?
F2 P1 F4 90.06(6) . . ?
F7 P1 F3 90.64(7) . . ?
F6 P1 F3 179.12(7) . . ?
F2 P1 F3 89.96(6) . . ?
F4 P1 F3 89.51(6) . . ?
F7 P1 F5 89.96(6) . . ?
F6 P1 F5 89.66(6) . . ?
F2 P1 F5 179.51(6) . . ?
F4 P1 F5 89.64(6) . . ?
F3 P1 F5 89.66(6) . . ?
C1 Fe1 C2 41.06(6) . . ?
C1 Fe1 C7 122.87(7) . . ?
C2 Fe1 C7 106.81(7) . . ?
C1 Fe1 C6 106.55(6) . . ?
C2 Fe1 C6 121.24(7) . . ?
C7 Fe1 C6 40.68(7) . . ?
C1 Fe1 C10 121.55(7) . . ?
C2 Fe1 C10 157.35(7) . . ?
C7 Fe1 C10 68.43(7) . . ?
C6 Fe1 C10 40.76(7) . . ?
C1 Fe1 C9 157.79(7) . . ?
C2 Fe1 C9 160.16(7) . . ?
C7 Fe1 C9 68.37(7) . . ?
C6 Fe1 C9 68.49(7) . . ?
C10 Fe1 C9 40.65(7) . . ?
C1 Fe1 C4 68.26(7) . . ?
C2 Fe1 C4 68.84(7) . . ?
C7 Fe1 C4 158.89(7) . . ?
C6 Fe1 C4 159.38(7) . . ?
C10 Fe1 C4 123.57(7) . . ?
C9 Fe1 C4 108.33(7) . . ?
C1 Fe1 C5 40.94(6) . . ?
C2 Fe1 C5 69.44(7) . . ?
C7 Fe1 C5 159.01(7) . . ?
C6 Fe1 C5 122.37(7) . . ?
C10 Fe1 C5 106.66(7) . . ?
C9 Fe1 C5 122.07(7) . . ?
C4 Fe1 C5 40.70(7) . . ?
C1 Fe1 C8 159.72(7) . . ?
C2 Fe1 C8 123.33(7) . . ?
C7 Fe1 C8 40.72(7) . . ?
C6 Fe1 C8 68.53(7) . . ?
C10 Fe1 C8 68.41(7) . . ?
C9 Fe1 C8 40.58(7) . . ?
C4 Fe1 C8 123.20(7) . . ?
C5 Fe1 C8 158.37(7) . . ?
C1 Fe1 C3 68.23(6) . . ?
C2 Fe1 C3 40.70(7) . . ?
C7 Fe1 C3 122.70(7) . . ?
C6 Fe1 C3 157.85(7) . . ?
C10 Fe1 C3 160.41(7) . . ?
C9 Fe1 C3 124.46(7) . . ?
C4 Fe1 C3 40.69(7) . . ?
C5 Fe1 C3 68.71(7) . . ?
C8 Fe1 C3 108.47(7) . . ?
N2 C14 H14A 109.5 . . ?
N2 C14 H14B 109.5 . . ?
H14A C14 H14B 109.5 . . ?
N2 C14 H14C 109.5 . . ?
H14A C14 H14C 109.5 . . ?
H14B C14 H14C 109.5 . . ?
C5 C1 C2 109.90(14) . . ?
C5 C1 N1 125.20(14) . . ?
C2 C1 N1 124.86(14) . . ?
C5 C1 Fe1 70.74(9) . . ?
C2 C1 Fe1 70.36(9) . . ?
N1 C1 Fe1 127.11(11) . . ?
C1 C5 C4 106.48(14) . . ?
C1 C5 Fe1 68.32(9) . . ?
C4 C5 Fe1 69.61(9) . . ?
C1 C5 H5 126.8 . . ?
C4 C5 H5 126.8 . . ?
Fe1 C5 H5 126.8 . . ?
C7 C6 C10 107.81(15) . . ?
C7 C6 Fe1 69.63(9) . . ?
C10 C6 Fe1 69.65(9) . . ?
C7 C6 H6 126.1 . . ?
C10 C6 H6 126.1 . . ?
Fe1 C6 H6 126.2 . . ?
C3 C2 C1 106.59(15) . . ?
C3 C2 Fe1 70.05(9) . . ?
C1 C2 Fe1 68.58(9) . . ?
C3 C2 H2 126.7 . . ?
C1 C2 H2 126.7 . . ?
Fe1 C2 H2 126.2 . . ?
N2 C11 N1 108.46(13) . . ?
N2 C11 H11 125.8 . . ?
N1 C11 H11 125.8 . . ?
C12 C13 N1 106.80(14) . . ?
C12 C13 H13 126.6 . . ?
N1 C13 H13 126.6 . . ?
C2 C3 C4 108.47(14) . . ?
C2 C3 Fe1 69.25(9) . . ?
C4 C3 Fe1 69.54(9) . . ?
C2 C3 H3 125.8 . . ?
C4 C3 H3 125.8 . . ?
Fe1 C3 H3 127.0 . . ?
C9 C10 C6 108.00(15) . . ?
C9 C10 Fe1 69.72(9) . . ?
C6 C10 Fe1 69.59(9) . . ?
C9 C10 H10 126.0 . . ?
C6 C10 H10 126.0 . . ?
Fe1 C10 H10 126.3 . . ?
C8 C9 C10 108.20(15) . . ?
C8 C9 Fe1 69.81(9) . . ?
C10 C9 Fe1 69.63(9) . . ?
C8 C9 H9 125.9 . . ?
C10 C9 H9 125.9 . . ?
Fe1 C9 H9 126.2 . . ?
C13 C12 N2 107.22(14) . . ?
C13 C12 H12 126.4 . . ?
N2 C12 H12 126.4 . . ?
C9 C8 C7 107.78(15) . . ?
C9 C8 Fe1 69.61(9) . . ?
C7 C8 Fe1 69.43(9) . . ?
C9 C8 H8 126.1 . . ?
C7 C8 H8 126.1 . . ?
Fe1 C8 H8 126.4 . . ?
C5 C4 C3 108.55(15) . . ?
C5 C4 Fe1 69.69(9) . . ?
C3 C4 Fe1 69.77(10) . . ?
C5 C4 H4 125.7 . . ?
C3 C4 H4 125.7 . . ?
Fe1 C4 H4 126.4 . . ?
C6 C7 C8 108.21(15) . . ?
C6 C7 Fe1 69.69(10) . . ?
C8 C7 Fe1 69.85(10) . . ?
C6 C7 H7 125.9 . . ?
C8 C7 H7 125.9 . . ?
Fe1 C7 H7 126.1 . . ?
C11 N1 C13 108.46(13) . . ?
C11 N1 C1 125.62(13) . . ?
C13 N1 C1 125.88(13) . . ?
C11 N2 C12 109.05(13) . . ?
C11 N2 C14 125.32(14) . . ?
C12 N2 C14 125.63(13) . . ?

loop_
_geom_bond_atom_site_label_1
_geom_bond_atom_site_label_2
_geom_bond_distance
_geom_bond_site_symmetry_2
_geom_bond_publ_flag
F3 P1 1.6005(11) . ?
F6 P1 1.5947(11) . ?
F2 P1 1.5995(11) . ?
P1 F7 1.5942(11) . ?
P1 F4 1.6003(10) . ?
P1 F5 1.6131(11) . ?
Fe1 C1 2.0163(16) . ?
Fe1 C2 2.0399(16) . ?
Fe1 C7 2.0430(17) . ?
Fe1 C6 2.0438(16) . ?
Fe1 C10 2.0445(16) . ?
Fe1 C9 2.0458(16) . ?
Fe1 C4 2.0473(17) . ?
Fe1 C5 2.0483(16) . ?
Fe1 C8 2.0485(17) . ?
Fe1 C3 2.0504(16) . ?
C14 N2 1.466(2) . ?
C14 H14A 0.9800 . ?
C14 H14B 0.9800 . ?
C14 H14C 0.9800 . ?
C1 C5 1.422(2) . ?
C1 C2 1.423(2) . ?
C1 N1 1.427(2) . ?
C5 C4 1.424(2) . ?
C5 H5 0.9500 . ?
C6 C7 1.421(2) . ?
C6 C10 1.424(2) . ?
C6 H6 0.9500 . ?
C2 C3 1.423(2) . ?
C2 H2 0.9500 . ?
C11 N2 1.322(2) . ?
C11 N1 1.334(2) . ?
C11 H11 0.9500 . ?
C13 C12 1.349(2) . ?
C13 N1 1.381(2) . ?
C13 H13 0.9500 . ?
C3 C4 1.425(2) . ?
C3 H3 0.9500 . ?
C10 C9 1.421(2) . ?
C10 H10 0.9500 . ?
C9 C8 1.420(2) . ?
C9 H9 0.9500 . ?
C12 N2 1.372(2) . ?
C12 H12 0.9500 . ?
C8 C7 1.424(2) . ?
C8 H8 0.9500 . ?
C4 H4 0.9500 . ?
C7 H7 0.9500 . ?
